data_7012342
loop_
_publ_author_name
'Lorenzo Cau'
'Paola Deplano'
'Luciano Marchi\`o'
'Maria Laura Mercuri'
'Luca Pilia'
'Angela Serpe'
'Emanuele F. Trogu'

_publ_section_title
;
 New powerful reagents based on
 dihalogen/N,N'-dimethylperhydrodiazepine-2,3-dithione adducts for gold
 dissolution: the IBr case
;
_journal_issue 10
_journal_name_full 'Dalton Trans.'
_journal_page_first 1969
_journal_page_last 1974
_journal_paper_doi 10.1039/b210281a
_journal_year 2003
_chemical_formula_moiety 'C7 H12 Br I N2 S2'
_chemical_formula_sum 'C7 H12 Br I N2 S2'
_chemical_formula_weight 395.12
_chemical_name_systematic
;
?
;
_space_group_IT_number 14
_symmetry_cell_setting monoclinic
_symmetry_space_group_name_Hall '-P 2yn'
_symmetry_space_group_name_H-M 'P 1 21/n 1'
_atom_sites_solution_hydrogens geom
_atom_sites_solution_primary direct
_atom_sites_solution_secondary difmap
_audit_creation_method SHELXL-97
_cell_angle_alpha 90.00
_cell_angle_beta 113.808(2)
_cell_angle_gamma 90.00
_cell_formula_units_Z 4
_cell_length_a 12.1690(10)
_cell_length_b 7.8360(10)
_cell_length_c 14.4250(10)
_cell_measurement_reflns_used 3530
_cell_measurement_temperature 293(2)
_cell_measurement_theta_max 27.00
_cell_measurement_theta_min 1.86
_cell_volume 1258.5(2)
_computing_cell_refinement 'Bruker Smart'
_computing_data_collection 'Bruker Smart'
_computing_data_reduction Saint
_computing_structure_refinement 'SHELXL-97 (Sheldrick, 1997)'
_computing_structure_solution SIR97
_diffrn_ambient_temperature 293(2)
_diffrn_measured_fraction_theta_full 0.999
_diffrn_measured_fraction_theta_max 0.999
_diffrn_measurement_device_type 'Bruker AXS Smart 1000'
_diffrn_measurement_method 'phi and omega scan'
_diffrn_radiation_monochromator graphite
_diffrn_radiation_source 'fine-focus sealed tube'
_diffrn_radiation_type MoK\a
_diffrn_radiation_wavelength 0.71073
_diffrn_reflns_av_R_equivalents 0.0347
_diffrn_reflns_av_sigmaI/netI 0.0447
_diffrn_reflns_limit_h_max 15
_diffrn_reflns_limit_h_min -15
_diffrn_reflns_limit_k_max 10
_diffrn_reflns_limit_k_min -9
_diffrn_reflns_limit_l_max 18
_diffrn_reflns_limit_l_min -9
_diffrn_reflns_number 8165
_diffrn_reflns_theta_full 27.00
_diffrn_reflns_theta_max 27.00
_diffrn_reflns_theta_min 1.86
_exptl_absorpt_coefficient_mu 6.014
_exptl_absorpt_correction_T_max 1.000
_exptl_absorpt_correction_T_min 0.584
_exptl_absorpt_correction_type empirical
_exptl_absorpt_process_details SADABS
_exptl_crystal_colour yellow
_exptl_crystal_density_diffrn 2.085
_exptl_crystal_density_method 'not measured'
_exptl_crystal_description block
_exptl_crystal_F_000 752
_exptl_crystal_size_max 0.25
_exptl_crystal_size_mid 0.15
_exptl_crystal_size_min 0.12
_refine_diff_density_max 0.754
_refine_diff_density_min -0.532
_refine_diff_density_rms 0.090
_refine_ls_extinction_method none
_refine_ls_goodness_of_fit_ref 0.859
_refine_ls_hydrogen_treatment mixed
_refine_ls_matrix_type full
_refine_ls_number_parameters 118
_refine_ls_number_reflns 2752
_refine_ls_number_restraints 0
_refine_ls_restrained_S_all 0.859
_refine_ls_R_factor_all 0.0552
_refine_ls_R_factor_gt 0.0302
_refine_ls_shift/su_max 0.001
_refine_ls_shift/su_mean 0.000
_refine_ls_structure_factor_coef Fsqd
_refine_ls_weighting_details 'calc w=1/[\s^2^(Fo^2^)+(0.0302P)^2^+0.0000P] where P=(Fo^2^+2Fc^2^)/3'
_refine_ls_weighting_scheme calc
_refine_ls_wR_factor_gt 0.0586
_refine_ls_wR_factor_ref 0.0640
_reflns_number_gt 1872
_reflns_number_total 2752
_reflns_threshold_expression >2sigma(I)
_cod_data_source_file b210281a.txt
_cod_data_source_block epta
_cod_depositor_comments
;
The following automatic conversions were performed:
'_symmetry_cell_setting' value 'Monoclinic' changed to 'monoclinic'
according to '/home/saulius/struct/CIF-dictionaries/cif_core.dic'
dictionary named 'cif_core.dic' version 2.4.1 from 2010-06-29.

Automatic conversion script
Id: cif_fix_enum 1527 2010-12-29 10:47:43Z saulius 
;
_cod_original_sg_symbol_H-M P21/n
_cod_database_code 7012342

loop_
_symmetry_equiv_pos_as_xyz
'x, y, z'
'-x+1/2, y+1/2, -z+1/2'
'-x, -y, -z'
'x-1/2, -y-1/2, z-1/2'

loop_
_atom_site_label
_atom_site_type_symbol
_atom_site_fract_x
_atom_site_fract_y
_atom_site_fract_z
_atom_site_U_iso_or_equiv
_atom_site_adp_type
_atom_site_occupancy
_atom_site_symmetry_multiplicity
_atom_site_calc_flag
_atom_site_refinement_flags
_atom_site_disorder_assembly
_atom_site_disorder_group
C1 C 0.5478(3) 0.2118(5) 0.3164(3) 0.0421(10) Uani 1 1 d . . .
C2 C 0.4523(3) 0.0786(5) 0.2940(3) 0.0393(9) Uani 1 1 d . . .
C3 C 0.3506(3) 0.2404(5) 0.1411(3) 0.0420(10) Uani 1 1 d . . .
H3A H 0.3807 0.3459 0.1777 0.050 Uiso 1 1 calc R . .
H3B H 0.2685 0.2596 0.0932 0.050 Uiso 1 1 calc R . .
C4 C 0.4265(4) 0.1913(6) 0.0843(3) 0.0489(11) Uani 1 1 d . . .
H4A H 0.4373 0.2902 0.0484 0.059 Uiso 1 1 calc R . .
H4B H 0.3849 0.1045 0.0345 0.059 Uiso 1 1 calc R . .
C5 C 0.5492(4) 0.1234(5) 0.1552(3) 0.0492(10) Uani 1 1 d . . .
H5A H 0.5419 0.0044 0.1704 0.059 Uiso 1 1 calc R . .
H5B H 0.6041 0.1301 0.1218 0.059 Uiso 1 1 calc R . .
C6 C 0.6895(4) 0.3545(6) 0.2639(4) 0.0768(16) Uani 1 1 d . . .
H6A H 0.6515 0.4530 0.2245 0.115 Uiso 1 1 calc R . .
H6B H 0.7483 0.3108 0.2414 0.115 Uiso 1 1 calc R . .
H6C H 0.7282 0.3857 0.3341 0.115 Uiso 1 1 calc R . .
N1 N 0.5989(3) 0.2229(4) 0.2514(3) 0.0467(9) Uani 1 1 d . . .
N2 N 0.3530(3) 0.1041(4) 0.2135(2) 0.0401(8) Uani 1 1 d . . .
S1 S 0.56855(12) 0.33782(15) 0.41376(9) 0.0628(4) Uani 1 1 d . . .
S2 S 0.46876(11) -0.09376(15) 0.36966(9) 0.0594(3) Uani 1 1 d . . .
Br Br 0.93472(5) -0.18148(6) 0.59592(4) 0.06939(17) Uani 1 1 d . . .
I I 0.69586(3) -0.12809(3) 0.47496(2) 0.05018(11) Uani 1 1 d . . .
C7 C 0.2473(4) -0.0047(5) 0.1867(3) 0.0546(11) Uani 1 1 d . . .
H7A H 0.2721 -0.1211 0.2031 0.082 Uiso 1 1 calc R . .
H7B H 0.1988 0.0047 0.1154 0.082 Uiso 1 1 calc R . .
H7C H 0.2013 0.0307 0.2240 0.082 Uiso 1 1 calc R . .

loop_
_atom_site_aniso_label
_atom_site_aniso_U_11
_atom_site_aniso_U_22
_atom_site_aniso_U_33
_atom_site_aniso_U_23
_atom_site_aniso_U_13
_atom_site_aniso_U_12
C1 0.035(2) 0.038(2) 0.039(2) 0.0050(18) 0.0004(19) -0.0017(18)
C2 0.039(2) 0.045(2) 0.031(2) -0.0009(17) 0.0114(19) -0.0048(17)
C3 0.035(2) 0.046(2) 0.037(2) 0.0052(18) 0.0075(19) 0.0017(18)
C4 0.052(3) 0.057(2) 0.035(2) 0.0070(19) 0.014(2) 0.001(2)
C5 0.048(3) 0.052(2) 0.051(3) -0.003(2) 0.025(2) 0.000(2)
C6 0.056(3) 0.084(4) 0.086(4) 0.005(3) 0.024(3) -0.032(3)
N1 0.0338(19) 0.052(2) 0.051(2) 0.0061(17) 0.0136(18) -0.0080(16)
N2 0.0344(18) 0.0442(19) 0.0366(18) 0.0020(15) 0.0091(15) -0.0063(15)
S1 0.0625(8) 0.0614(8) 0.0444(7) -0.0099(5) 0.0005(6) -0.0053(6)
S2 0.0529(7) 0.0657(8) 0.0475(7) 0.0185(6) 0.0078(6) -0.0142(6)
Br 0.0575(3) 0.0570(3) 0.0881(4) 0.0086(3) 0.0236(3) 0.0137(2)
I 0.0600(2) 0.04517(16) 0.04322(17) 0.00496(13) 0.01863(14) 0.00131(14)
C7 0.040(2) 0.060(3) 0.053(3) 0.002(2) 0.008(2) -0.014(2)

loop_
_atom_type_symbol
_atom_type_description
_atom_type_scat_dispersion_real
_atom_type_scat_dispersion_imag
_atom_type_scat_source
C C 0.0033 0.0016 'International Tables Vol C Tables 4.2.6.8 and 6.1.1.4'
H H 0.0000 0.0000 'International Tables Vol C Tables 4.2.6.8 and 6.1.1.4'
N N 0.0061 0.0033 'International Tables Vol C Tables 4.2.6.8 and 6.1.1.4'
S S 0.1246 0.1234 'International Tables Vol C Tables 4.2.6.8 and 6.1.1.4'
Br Br -0.2901 2.4595 'International Tables Vol C Tables 4.2.6.8 and 6.1.1.4'
I I -0.4742 1.8119 'International Tables Vol C Tables 4.2.6.8 and 6.1.1.4'

loop_
_geom_angle_atom_site_label_1
_geom_angle_atom_site_label_2
_geom_angle_atom_site_label_3
_geom_angle
_geom_angle_site_symmetry_1
_geom_angle_site_symmetry_3
_geom_angle_publ_flag
N1 C1 C2 116.1(3) . . ?
N1 C1 S1 127.7(3) . . ?
C2 C1 S1 116.0(3) . . ?
N2 C2 C1 116.2(3) . . ?
N2 C2 S2 121.3(3) . . ?
C1 C2 S2 122.5(3) . . ?
N2 C3 C4 110.8(3) . . ?
C3 C4 C5 111.9(3) . . ?
N1 C5 C4 111.2(3) . . ?
C1 N1 C6 120.3(4) . . ?
C1 N1 C5 119.8(3) . . ?
C6 N1 C5 119.0(4) . . ?
C2 N2 C7 123.0(3) . . ?
C2 N2 C3 118.9(3) . . ?
C7 N2 C3 118.0(3) . . ?
C2 S2 I 106.43(14) . . ?
S2 I Br 175.91(3) . . ?

loop_
_geom_bond_atom_site_label_1
_geom_bond_atom_site_label_2
_geom_bond_distance
_geom_bond_site_symmetry_2
_geom_bond_publ_flag
C1 N1 1.321(5) . ?
C1 C2 1.498(5) . ?
C1 S1 1.651(4) . ?
C2 N2 1.310(4) . ?
C2 S2 1.696(4) . ?
C3 N2 1.486(5) . ?
C3 C4 1.511(6) . ?
C4 C5 1.525(6) . ?
C5 N1 1.490(5) . ?
C6 N1 1.467(5) . ?
N2 C7 1.460(5) . ?
S2 I 2.5745(12) . ?
Br I 2.7520(6) . ?
